data_2104907
loop_
_publ_author_name
'Sohn, Yoo Jung'
'Sparta, Karine M.'
'Meven, Martin'
'Heger, Gernot'

_publ_section_title
;
 Disorder of (NH~4~)~3~H(SO~4~)~2~ in the high-temperature phase I
;
_journal_coeditor_code EB5009
_journal_issue 2
_journal_name_full 'Acta Crystallographica Section B'
_journal_page_first 116
_journal_page_last 121
_journal_paper_doi 10.1107/S0108768111007269
_journal_volume 67
_journal_year 2011
_chemical_formula_moiety 'H O8 S2, 3(H4 N)'
_chemical_formula_sum 'H13 N3 O8 S2'
_chemical_formula_weight 247.2
_chemical_name_systematic ' ?'
_space_group_IT_number 166
_symmetry_cell_setting trigonal
_symmetry_space_group_name_Hall '-R 3 2"'
_symmetry_space_group_name_H-M 'R -3 m :H'
_cell_angle_alpha 90
_cell_angle_beta 90
_cell_angle_gamma 120
_cell_formula_units_Z 3
_cell_length_a 5.907(3)
_cell_length_b 5.907(3)
_cell_length_c 22.570(10)
_cell_measurement_reflns_used 20
_cell_measurement_temperature 413(2)
_cell_measurement_theta_max 12.04
_cell_measurement_theta_min 8.37
_cell_volume 682.0(6)
_computing_cell_refinement DIF4N
_computing_data_collection 'DIF4N (modified Linux version of DIF4)'
_computing_data_reduction 'PRON (Scherf, 1998)'
_computing_molecular_graphics 'Atoms 5.1'
_computing_publication_material 'Jana2006 (Petricek, Dusek & Palatinus, 2006)'
_computing_structure_refinement 'Jana2006 (Petricek, Dusek & Palatinus, 2006)'
_diffrn_ambient_temperature 413(2)
_diffrn_measured_fraction_theta_full 0.94
_diffrn_measurement_device '4-circle diffractometer'
_diffrn_measurement_device_type 'single-crystal diffractometer HEiDi'
_diffrn_measurement_method '\w scans'
_diffrn_radiation_monochromator 'Cu (420)'
_diffrn_radiation_probe neutron
_diffrn_radiation_source 'nuclear reactor'
_diffrn_radiation_type neutron
_diffrn_radiation_wavelength 0.555
_diffrn_reflns_av_R_equivalents 0.0645
_diffrn_reflns_av_sigmaI/netI 0.1426
_diffrn_reflns_limit_h_max 9
_diffrn_reflns_limit_h_min -10
_diffrn_reflns_limit_k_max 9
_diffrn_reflns_limit_k_min -8
_diffrn_reflns_limit_l_max 40
_diffrn_reflns_limit_l_min -30
_diffrn_reflns_number 1164
_diffrn_reflns_theta_full 17.16
_diffrn_reflns_theta_max 29.92
_diffrn_reflns_theta_min 4.2
_diffrn_standards_decay_% 0
_diffrn_standards_interval_time '480 min'
_diffrn_standards_number 3
_exptl_absorpt_coefficient_mu 0.017
_exptl_absorpt_correction_type none
_exptl_crystal_colour colourless
_exptl_crystal_density_diffrn 1.805(2)
_exptl_crystal_density_method 'not measured'
_exptl_crystal_description cuboid
_exptl_crystal_F_000 95
_exptl_crystal_size_max 3
_exptl_crystal_size_mid 3
_exptl_crystal_size_min 3
_exptl_crystal_size_rad 0
_refine_diff_density_max 4.89
_refine_diff_density_min -3.51
_refine_ls_extinction_method none
_refine_ls_goodness_of_fit_ref 1.51
_refine_ls_hydrogen_treatment refall
_refine_ls_number_constraints 0
_refine_ls_number_parameters 48
_refine_ls_number_reflns 452
_refine_ls_number_restraints 0
_refine_ls_R_factor_all 0.2689
_refine_ls_R_factor_gt 0.0556
_refine_ls_shift/su_max 0.0281
_refine_ls_shift/su_mean 0.0085
_refine_ls_structure_factor_coef Fsqd
_refine_ls_weighting_details w=1/(\s^2^(I)+0.0004I^2^)
_refine_ls_weighting_scheme sigma
_refine_ls_wR_factor_gt 0.0859
_refine_ls_wR_factor_ref 0.1091
_reflns_number_gt 133
_reflns_number_total 452
_reflns_threshold_expression I>3\s(I)
_cod_data_source_file eb5009.cif
_cod_data_source_block I
_cod_original_sg_symbol_Hall '-R 3;-2"'
_cod_original_sg_symbol_H-M 'R -3 m'
_cod_database_code 2104907

loop_
_symmetry_equiv_pos_site_id
_symmetry_equiv_pos_as_xyz
1 x,y,z
2 -y,x-y,z
3 -x+y,-x,z
4 y,x,-z
5 x-y,-y,-z
6 -x,-x+y,-z
7 -x,-y,-z
8 y,-x+y,-z
9 x-y,x,-z
10 -y,-x,z
11 -x+y,y,z
12 x,x-y,z
13 x+2/3,y+1/3,z+1/3
14 -y+2/3,x-y+1/3,z+1/3
15 -x+y+2/3,-x+1/3,z+1/3
16 y+2/3,x+1/3,-z+1/3
17 x-y+2/3,-y+1/3,-z+1/3
18 -x+2/3,-x+y+1/3,-z+1/3
19 -x+2/3,-y+1/3,-z+1/3
20 y+2/3,-x+y+1/3,-z+1/3
21 x-y+2/3,x+1/3,-z+1/3
22 -y+2/3,-x+1/3,z+1/3
23 -x+y+2/3,y+1/3,z+1/3
24 x+2/3,x-y+1/3,z+1/3
25 x+1/3,y+2/3,z+2/3
26 -y+1/3,x-y+2/3,z+2/3
27 -x+y+1/3,-x+2/3,z+2/3
28 y+1/3,x+2/3,-z+2/3
29 x-y+1/3,-y+2/3,-z+2/3
30 -x+1/3,-x+y+2/3,-z+2/3
31 -x+1/3,-y+2/3,-z+2/3
32 y+1/3,-x+y+2/3,-z+2/3
33 x-y+1/3,x+2/3,-z+2/3
34 -y+1/3,-x+2/3,z+2/3
35 -x+y+1/3,y+2/3,z+2/3
36 x+1/3,x-y+2/3,z+2/3

loop_
_atom_site_type_symbol
_atom_site_label
_atom_site_fract_x
_atom_site_fract_y
_atom_site_fract_z
_atom_site_U_iso_or_equiv
_atom_site_adp_type
_atom_site_calc_flag
_atom_site_refinement_flags
_atom_site_occupancy
_atom_site_disorder_assembly
_atom_site_disorder_group
S S 0 0 0.4093(3) 0.052(2) Uani d . 1 . .
N N1 0 0 0 0.0569(18) Uani d . 1 . .
N N2 0 0 0.1993(2) 0.0642(11) Uani d . 1 . .
O O1 0.0379(7) -0.0379(7) 0.3435(3) 0.067(3) Uani d . 0.3333 . .
O O2 0.1348(2) -0.1348(2) 0.57103(13) 0.0741(13) Uani d . 1 . .
H H1 0.464(2) -0.464(2) -0.0023(12) 0.063(6) Uiso d . 0.1667 . .
H H4 0.0542(17) -0.0542(17) 0.1620(6) 0.093(7) Uani d . 0.3333 . .
H H5 0.1381(19) -0.0321(17) 0.2122(4) 0.126(7) Uani d . 0.5 . .
H H3 0.041(4) -0.041(4) -0.031(2) 0.087(15) Uiso d . 0.1667 . .
H H2 -0.0884(12) 0.0884(12) -0.0230(8) 0.116(8) Uani d . 0.5 . .

loop_
_atom_site_aniso_label
_atom_site_aniso_U_11
_atom_site_aniso_U_22
_atom_site_aniso_U_33
_atom_site_aniso_U_12
_atom_site_aniso_U_13
_atom_site_aniso_U_23
_atom_site_aniso_type_symbol
S 0.062(3) 0.062(3) 0.031(4) 0.0311(15) 0 0 S
N1 0.058(2) 0.058(2) 0.055(3) 0.0290(11) 0 0 N
N2 0.0581(12) 0.0581(12) 0.077(2) 0.0290(6) 0 0 N
O1 0.074(5) 0.074(5) 0.050(3) 0.033(3) 0.0020(15) -0.0020(15) O
O2 0.0814(15) 0.0814(15) 0.0809(17) 0.0568(16) -0.0015(7) 0.0015(7) O
H4 0.088(8) 0.088(8) 0.091(9) 0.034(7) 0.027(5) -0.027(5) H
H5 0.079(7) 0.096(8) 0.210(9) 0.050(7) 0.002(5) 0.038(5) H
H2 0.119(8) 0.119(8) 0.139(14) 0.079(9) -0.015(5) 0.015(5) H

loop_
_atom_type_symbol
_atom_type_scat_source
H International_Tables_Vol_C
N International_Tables_Vol_C
O International_Tables_Vol_C
S International_Tables_Vol_C

loop_
_geom_angle_atom_site_label_1
_geom_angle_atom_site_label_2
_geom_angle_atom_site_label_3
_geom_angle_site_symmetry_1
_geom_angle_site_symmetry_2
_geom_angle_site_symmetry_3
_geom_angle
_geom_angle_publ_flag
O1 S O2 . . 4_556 122.5(4) yes
O1 S O2 . . 5_556 100.2(3) yes
O1 S O2 . . 6_556 100.2(3) yes
O1 S O2 2_555 . 4_556 100.2(3) yes
O1 S O2 2_555 . 5_556 100.2(3) yes
O1 S O2 2_555 . 6_556 122.5(4) yes
O1 S O2 3_555 . 4_556 100.2(3) yes
O1 S O2 3_555 . 5_556 122.5(4) yes
O1 S O2 3_555 . 6_556 100.2(3) yes
O2 S O2 4_556 . 5_556 111.0(3) yes
O2 S O2 4_556 . 6_556 111.0(3) yes
O2 S O2 5_556 . 6_556 111.0(3) yes
H2 N1 H2 . . 2_555 97.4(10) yes
H2 N1 H2 . . 3_555 97.4(10) yes
H3 N1 H2 4_555 . . 89(2) yes
H3 N1 H2 5_555 . . 131(2) yes
H3 N1 H2 6_555 . . 131(2) yes
H2 N1 H2 2_555 . 3_555 97.4(9) yes
H4 N2 H5 . . . 76.0(9) yes
H4 N2 H5 . . 2_555 130.6(8) yes
H4 N2 H5 . . 3_555 110.1(8) yes
H5 N2 H5 . . 2_555 111.4(8) yes
H5 N2 H5 . . 3_555 111.4(10) yes
H5 N2 H5 2_555 . 3_555 111.4(10) yes

loop_
_geom_bond_atom_site_label_1
_geom_bond_atom_site_label_2
_geom_bond_site_symmetry_1
_geom_bond_site_symmetry_2
_geom_bond_distance
_geom_bond_publ_flag
S O1 . . 1.535(9) yes
S O1 . 2_555 1.535(9) yes
S O1 . 3_555 1.535(9) yes
S O2 . 4_556 1.449(3) yes
S O2 . 5_556 1.449(3) yes
S O2 . 6_556 1.449(3) yes
N1 H3 . . 0.82(4) yes
N1 H3 . 2_555 0.82(4) yes
N1 H3 . 3_555 0.82(4) yes
N1 H3 . 4_555 0.82(4) yes
N1 H3 . 5_555 0.82(4) yes
N1 H3 . 6_555 0.82(4) yes
N1 H2 . . 1.042(12) yes
N1 H2 . 2_555 1.042(12) yes
N1 H2 . 3_555 1.042(12) yes
N1 H2 . 4_555 1.042(12) yes
N1 H2 . 5_555 1.042(12) yes
N1 H2 . 6_555 1.042(12) yes
N2 H4 . . 1.009(14) yes
N2 H4 . 2_555 1.009(14) yes
N2 H4 . 3_555 1.009(14) yes
N2 H5 . . 0.970(13) yes
N2 H5 . 2_555 0.970(15) yes
N2 H5 . 3_555 0.970(10) yes
N2 H5 . 10_555 0.970(13) yes
N2 H5 . 11_555 0.970(15) yes
N2 H5 . 12_555 0.970(10) yes
